data_4307547
loop_
_publ_author_name
'Farideh Jalilehvand'
'Vicky Mah'
'Bonnie O. Leung'
'Daniel Ross'
'Masood Parvez'
'Ricardo F. Aroca'

_publ_contact_author
;
    Masood Parvez
    Department of Chemistry
    University of Calgary
    2500 University Drive N.W.
    Calgary, Alberta, Canada T2N 1N4  
;
_publ_contact_author_email ' parvez@ucalgary.ca '
_publ_contact_author_fax ' (403)289-9488 '
_publ_contact_author_phone ' (403)220-5348 '
_publ_section_title
;
Structural Characterization of Molybdenum(V) Species in Aqueous HCl
Solutions
;
_journal_name_full 'Inorganic Chemistry'
_journal_page_first 4430
_journal_page_last 4445
_journal_paper_doi 10.1021/ic062047c
_journal_volume 46
_journal_year 2007
_chemical_formula_sum 'C12.5 H18 Cl7 Mo1.5 N2.5 O3'
_chemical_formula_weight 643.35
_chemical_name_systematic
;
 ?
;
_space_group_IT_number 51
_symmetry_cell_setting orthorhombic
_symmetry_space_group_name_Hall '-P 2a 2a'
_symmetry_space_group_name_H-M 'P m m a'
_atom_sites_solution_hydrogens geom
_atom_sites_solution_primary direct
_atom_sites_solution_secondary difmap
_audit_creation_method SHELXL-97
_cell_angle_alpha 90.00
_cell_angle_beta 90.00
_cell_angle_gamma 90.00
_cell_formula_units_Z 4
_cell_length_a 21.398(3)
_cell_length_b 8.057(4)
_cell_length_c 13.330(4)
_cell_measurement_reflns_used 5135
_cell_measurement_temperature 173(2)
_cell_measurement_theta_max 27.5
_cell_measurement_theta_min 1.9
_cell_volume 2298.1(14)
_computing_cell_refinement 'HKL DENZO (Otwinowski & Minor, 1997)'
_computing_data_collection 'COLLECT (Hooft, 1998)'
_computing_data_reduction 'SCALEPACK (Otwinowski & Minor, 1997)'
_computing_molecular_graphics 'ORTEPII (Johnson, 1976)'
_computing_publication_material 'SHELXL-97 (Sheldrick, 1997)'
_computing_structure_refinement 'SHELXL-97 (Sheldrick, 1997)'
_computing_structure_solution 'SAPI91 (Fan, 1991)'
_diffrn_ambient_temperature 173(2)
_diffrn_measured_fraction_theta_full 0.991
_diffrn_measured_fraction_theta_max 0.991
_diffrn_measurement_device_type 'Nonius KappaCCD'
_diffrn_measurement_method ' \w and \f '
_diffrn_radiation_monochromator graphite
_diffrn_radiation_source 'fine-focus sealed tube'
_diffrn_radiation_type MoK\a
_diffrn_radiation_wavelength 0.71073
_diffrn_reflns_av_R_equivalents 0.031
_diffrn_reflns_av_sigmaI/netI 0.037
_diffrn_reflns_limit_h_max 27
_diffrn_reflns_limit_h_min -27
_diffrn_reflns_limit_k_max 10
_diffrn_reflns_limit_k_min -10
_diffrn_reflns_limit_l_max 17
_diffrn_reflns_limit_l_min -17
_diffrn_reflns_number 5135
_diffrn_reflns_theta_full 27.5
_diffrn_reflns_theta_max 27.5
_diffrn_reflns_theta_min 1.9
_exptl_absorpt_coefficient_mu 1.662
_exptl_absorpt_correction_T_max 0.851
_exptl_absorpt_correction_T_min 0.826
_exptl_absorpt_correction_type multi-scan
_exptl_absorpt_process_details 'SORTAV: (Blessing, 1997)'
_exptl_crystal_colour green
_exptl_crystal_density_diffrn 1.859
_exptl_crystal_density_method 'not measured'
_exptl_crystal_description prism
_exptl_crystal_F_000 1266
_exptl_crystal_size_max 0.12
_exptl_crystal_size_mid 0.12
_exptl_crystal_size_min 0.10
_refine_diff_density_max 0.749
_refine_diff_density_min -0.637
_refine_diff_density_rms 0.101
_refine_ls_extinction_coef 0.0034(4)
_refine_ls_extinction_expression Fc^*^=kFc[1+0.001xFc^2^\l^3^/sin(2\q)]^-1/4^
_refine_ls_extinction_method SHELXL
_refine_ls_goodness_of_fit_ref 0.99
_refine_ls_hydrogen_treatment constr
_refine_ls_matrix_type full
_refine_ls_number_parameters 160
_refine_ls_number_reflns 2888
_refine_ls_number_restraints 2
_refine_ls_restrained_S_all 0.99
_refine_ls_R_factor_all 0.056
_refine_ls_R_factor_gt 0.036
_refine_ls_shift/su_max 0.001
_refine_ls_shift/su_mean 0.000
_refine_ls_structure_factor_coef Fsqd
_refine_ls_weighting_details 'calc w=1/[\s^2^(Fo^2^)+(0.048P)^2^+3.30P] where P=(Fo^2^+2Fc^2^)/3'
_refine_ls_weighting_scheme calc
_refine_ls_wR_factor_gt 0.086
_refine_ls_wR_factor_ref 0.098
_reflns_number_gt 2179
_reflns_number_total 2888
_reflns_threshold_expression >2sigma(I)
_cod_data_source_file ic062047c-file001.cif
_cod_data_source_block Compound_I
_cod_depositor_comments
;
The following automatic conversions were performed:
'_symmetry_cell_setting' value 'Orthorhombic' changed to 'orthorhombic'
according to '/home/saulius/struct/CIF-dictionaries/cif_core.dic'
dictionary named 'cif_core.dic' version 2.4.1 from
2010-06-29.

'_exptl_absorpt_correction_type' value 'Multi-scan' changed
to 'multi-scan' according to
'/home/saulius/struct/CIF-dictionaries/cif_core.dic' dictionary named
'cif_core.dic' version 2.4.1 from 2010-06-29.

Automatic conversion script
Id: cif_fix_enum 1527 2010-12-29 10:47:43Z saulius 
;
_cod_original_formula_sum 'C12.50 H18 Cl7 Mo1.50 N2.50 O3'
_cod_database_code 4307547

loop_
_symmetry_equiv_pos_as_xyz
'x, y, z'
'-x+1/2, -y, z'
'x+1/2, -y, -z'
'-x, y, -z'
'-x, -y, -z'
'x-1/2, y, -z'
'-x-1/2, y, z'
'x, -y, z'

loop_
_atom_site_label
_atom_site_type_symbol
_atom_site_fract_x
_atom_site_fract_y
_atom_site_fract_z
_atom_site_U_iso_or_equiv
_atom_site_adp_type
_atom_site_occupancy
_atom_site_symmetry_multiplicity
_atom_site_calc_flag
_atom_site_refinement_flags
_atom_site_disorder_assembly
_atom_site_disorder_group
Mo1 Mo 0.2500 0.5000 0.27512(4) 0.02885(16) Uani 1 4 d S . .
Mo2 Mo 0.072841(18) 0.5000 0.78072(3) 0.03065(15) Uani 1 2 d S . .
Cl1 Cl 0.2500 0.21054(15) 0.30512(10) 0.0432(3) Uani 1 2 d S . .
Cl2 Cl 0.13960(6) 0.5000 0.29540(15) 0.0645(5) Uani 1 2 d S . .
Cl3 Cl 0.1285(2) 0.5000 0.9387(4) 0.0507(10) Uani 0.881(18) 2 d SP A 1
Cl3' Cl 0.1465(15) 0.5000 0.906(2) 0.0507(10) Uani 0.119(18) 2 d SP A 2
Cl4 Cl 0.04440(7) 0.5000 0.60996(10) 0.0488(3) Uani 1 2 d S A .
Cl5 Cl 0.08920(4) 0.20964(11) 0.76882(7) 0.0466(2) Uani 1 1 d . A .
Cl6 Cl 0.2500 0.22182(14) 0.61344(8) 0.0327(3) Uani 1 2 d S . .
O1 O 0.2500 0.5000 0.1520(4) 0.0546(15) Uani 1 4 d S . .
O2 O 0.2500 0.5000 0.4460(4) 0.0609(17) Uani 1 4 d SD . .
H02 H 0.2500 0.4190 0.4830 0.073 Uiso 1 2 d SD . .
O3 O 0.00291(18) 0.5000 0.8319(3) 0.0612(11) Uani 1 2 d S A .
O4 O 0.17159(17) 0.5000 0.7188(3) 0.0493(10) Uani 1 2 d SD A .
H04 H 0.1851 0.4250 0.6830 0.059 Uiso 1 1 d D . .
N1 N 0.13736(19) 0.0000 0.5061(3) 0.0422(10) Uani 1 2 d S . .
H1 H 0.1709 0.0000 0.5443 0.051 Uiso 1 2 calc SR . .
C1 C 0.11368(17) 0.1444(5) 0.4792(3) 0.0455(9) Uani 1 1 d . . .
H1A H 0.1327 0.2448 0.5005 0.055 Uiso 1 1 calc R . .
C2 C 0.06161(17) 0.1481(5) 0.4203(3) 0.0457(9) Uani 1 1 d . . .
H2A H 0.0437 0.2509 0.4005 0.055 Uiso 1 1 calc R . .
C3 C 0.0355(2) 0.0000 0.3903(4) 0.0462(14) Uani 1 2 d S . .
H3A H -0.0006 0.0000 0.3488 0.055 Uiso 1 2 calc SR . .
N2 N 0.2500 0.0000 0.8284(5) 0.0522(18) Uani 1 4 d S . .
H2 H 0.2500 0.0000 0.7624 0.063 Uiso 1 4 calc SR . .
C4 C 0.2500 0.1437(9) 0.8752(5) 0.0592(17) Uani 1 2 d S . .
H4 H 0.2500 0.2442 0.8380 0.071 Uiso 1 2 calc SR . .
C5 C 0.2500 0.1477(7) 0.9782(4) 0.0479(14) Uani 1 2 d S . .
H5 H 0.2500 0.2505 1.0131 0.058 Uiso 1 2 calc SR . .
C6 C 0.2500 0.0000 1.0298(5) 0.0402(17) Uani 1 4 d S . .
H6 H 0.2500 0.0000 1.1010 0.048 Uiso 1 4 calc SR . .
N3 N 0.5787(4) 0.0000 -0.0017(6) 0.136(4) Uani 1 2 d S . .
H3 H 0.5670 0.0000 0.0616 0.163 Uiso 1 2 calc SR . .
C7 C 0.5873(3) -0.1395(8) -0.0482(8) 0.111(3) Uani 1 1 d . . .
H7 H 0.5787 -0.2413 -0.0149 0.134 Uiso 1 1 calc R . .
C8 C 0.6070(3) -0.1408(11) -0.1374(8) 0.130(4) Uani 1 1 d . . .
H8 H 0.6130 -0.2435 -0.1711 0.156 Uiso 1 1 calc R . .
C9 C 0.6194(4) 0.0000 -0.1841(5) 0.150(7) Uani 1 2 d S . .
H9 H 0.6368 0.0000 -0.2497 0.180 Uiso 1 2 calc SR . .

loop_
_atom_site_aniso_label
_atom_site_aniso_U_11
_atom_site_aniso_U_22
_atom_site_aniso_U_33
_atom_site_aniso_U_23
_atom_site_aniso_U_13
_atom_site_aniso_U_12
Mo1 0.0383(3) 0.0216(3) 0.0266(3) 0.000 0.000 0.000
Mo2 0.0312(2) 0.0239(2) 0.0369(2) 0.000 -0.00088(16) 0.000
Cl1 0.0555(7) 0.0199(6) 0.0543(7) -0.0049(5) 0.000 0.000
Cl2 0.0371(7) 0.0349(8) 0.1214(15) 0.000 0.0070(8) 0.000
Cl3 0.0809(18) 0.0313(7) 0.0400(19) 0.000 -0.0190(16) 0.000
Cl3' 0.0809(18) 0.0313(7) 0.0400(19) 0.000 -0.0190(16) 0.000
Cl4 0.0721(9) 0.0343(7) 0.0400(7) 0.000 -0.0162(6) 0.000
Cl5 0.0633(6) 0.0198(4) 0.0567(6) 0.0024(4) -0.0108(4) -0.0064(4)
Cl6 0.0408(6) 0.0241(6) 0.0332(6) -0.0015(5) 0.000 0.000
O1 0.083(4) 0.053(4) 0.027(3) 0.000 0.000 0.000
O2 0.137(6) 0.024(3) 0.022(3) 0.000 0.000 0.000
O3 0.045(2) 0.070(3) 0.069(3) 0.000 0.017(2) 0.000
O4 0.0351(19) 0.027(2) 0.086(3) 0.000 0.0183(18) 0.000
N1 0.035(2) 0.054(3) 0.037(2) 0.000 -0.0056(18) 0.000
C1 0.0398(19) 0.044(2) 0.052(2) -0.0076(18) 0.0069(16) -0.0079(17)
C2 0.0399(19) 0.045(2) 0.053(2) 0.0115(19) 0.0064(16) 0.0096(16)
C3 0.028(3) 0.073(4) 0.038(3) 0.000 0.002(2) 0.000
N2 0.045(4) 0.084(6) 0.028(3) 0.000 0.000 0.000
C4 0.062(4) 0.062(4) 0.054(4) 0.021(3) 0.000 0.000
C5 0.052(3) 0.047(3) 0.044(3) -0.009(3) 0.000 0.000
C6 0.032(3) 0.060(5) 0.029(3) 0.000 0.000 0.000
N3 0.086(6) 0.263(15) 0.058(4) 0.000 0.008(4) 0.000
C7 0.083(4) 0.059(4) 0.192(9) 0.059(5) 0.030(5) 0.006(3)
C8 0.053(3) 0.126(7) 0.211(9) -0.126(7) 0.007(5) -0.002(4)
C9 0.045(4) 0.38(2) 0.021(3) 0.000 -0.014(3) 0.000

loop_
_atom_type_symbol
_atom_type_description
_atom_type_scat_dispersion_real
_atom_type_scat_dispersion_imag
_atom_type_scat_source
C C 0.0033 0.0016 'International Tables Vol C Tables 4.2.6.8 and 6.1.1.4'
H H 0.0000 0.0000 'International Tables Vol C Tables 4.2.6.8 and 6.1.1.4'
N N 0.0061 0.0033 'International Tables Vol C Tables 4.2.6.8 and 6.1.1.4'
O O 0.0106 0.0060 'International Tables Vol C Tables 4.2.6.8 and 6.1.1.4'
Cl Cl 0.1484 0.1585 'International Tables Vol C Tables 4.2.6.8 and 6.1.1.4'
Mo Mo -1.6832 0.6857 'International Tables Vol C Tables 4.2.6.8 and 6.1.1.4'

loop_
_geom_angle_atom_site_label_1
_geom_angle_atom_site_label_2
_geom_angle_atom_site_label_3
_geom_angle
_geom_angle_site_symmetry_1
_geom_angle_site_symmetry_3
_geom_angle_publ_flag
O1 Mo1 O2 180.000(1) . . ?
O1 Mo1 Cl1 99.73(4) . 2_565 ?
O2 Mo1 Cl1 80.27(4) . 2_565 ?
O1 Mo1 Cl1 99.73(4) . . ?
O2 Mo1 Cl1 80.27(4) . . ?
Cl1 Mo1 Cl1 160.54(7) 2_565 . ?
O1 Mo1 Cl2 96.53(5) . 2_565 ?
O2 Mo1 Cl2 83.47(5) . 2_565 ?
Cl1 Mo1 Cl2 88.899(10) 2_565 2_565 ?
Cl1 Mo1 Cl2 88.899(10) . 2_565 ?
O1 Mo1 Cl2 96.53(5) . . ?
O2 Mo1 Cl2 83.47(5) . . ?
Cl1 Mo1 Cl2 88.899(10) 2_565 . ?
Cl1 Mo1 Cl2 88.899(10) . . ?
Cl2 Mo1 Cl2 166.95(10) 2_565 . ?
O3 Mo2 O4 176.8(2) . . ?
O3 Mo2 Cl3' 108.8(10) . . ?
O4 Mo2 Cl3' 68.0(10) . . ?
O3 Mo2 Cl4 99.54(17) . . ?
O4 Mo2 Cl4 83.62(13) . . ?
Cl3' Mo2 Cl4 151.6(10) . . ?
O3 Mo2 Cl5 99.33(3) . 8_565 ?
O4 Mo2 Cl5 80.68(3) . 8_565 ?
Cl3' Mo2 Cl5 86.98(16) . 8_565 ?
Cl4 Mo2 Cl5 88.48(3) . 8_565 ?
O3 Mo2 Cl5 99.33(3) . . ?
O4 Mo2 Cl5 80.68(3) . . ?
Cl3' Mo2 Cl5 86.98(16) . . ?
Cl4 Mo2 Cl5 88.48(3) . . ?
Cl5 Mo2 Cl5 161.34(5) 8_565 . ?
O3 Mo2 Cl3 95.0(2) . . ?
O4 Mo2 Cl3 81.9(2) . . ?
Cl3' Mo2 Cl3 13.9(9) . . ?
Cl4 Mo2 Cl3 165.49(17) . . ?
Cl5 Mo2 Cl3 89.17(4) 8_565 . ?
Cl5 Mo2 Cl3 89.17(4) . . ?
Mo1 O2 H02 128 . . ?
Mo2 O4 H04 123 . . ?
C1 N1 C1 123.8(4) 8 . ?
C1 N1 H1 118.1 8 . ?
C1 N1 H1 118.1 . . ?
N1 C1 C2 119.4(4) . . ?
N1 C1 H1A 120.3 . . ?
C2 C1 H1A 120.3 . . ?
C3 C2 C1 118.7(4) . . ?
C3 C2 H2A 120.6 . . ?
C1 C2 H2A 120.6 . . ?
C2 C3 C2 120.1(5) . 8 ?
C2 C3 H3A 120.0 . . ?
C2 C3 H3A 120.0 8 . ?
C4 N2 C4 123.4(7) . 2 ?
C4 N2 H2 118.3 . . ?
C4 N2 H2 118.3 2 . ?
N2 C4 C5 119.7(6) . . ?
N2 C4 H4 120.2 . . ?
C5 C4 H4 120.2 . . ?
C6 C5 C4 118.7(6) . . ?
C6 C5 H5 120.7 . . ?
C4 C5 H5 120.7 . . ?
C5 C6 C5 120.0(7) . 2 ?
C5 C6 H6 120.0 . . ?
C5 C6 H6 120.0 2 . ?
C7 N3 C7 120.2(9) 8 . ?
C7 N3 H3 119.9 8 . ?
C7 N3 H3 119.9 . . ?
N3 C7 C8 120.3(7) . . ?
N3 C7 H7 119.8 . . ?
C8 C7 H7 119.8 . . ?
C9 C8 C7 120.3(7) . . ?
C9 C8 H8 119.9 . . ?
C7 C8 H8 119.9 . . ?
C8 C9 C8 118.4(8) 8 . ?
C8 C9 H9 120.8 8 . ?
C8 C9 H9 120.8 . . ?

loop_
_geom_bond_atom_site_label_1
_geom_bond_atom_site_label_2
_geom_bond_distance
_geom_bond_site_symmetry_2
_geom_bond_publ_flag
Mo1 O1 1.641(5) . ?
Mo1 O2 2.278(5) . ?
Mo1 Cl1 2.3662(17) 2_565 ?
Mo1 Cl1 2.3662(17) . ?
Mo1 Cl2 2.3777(14) 2_565 ?
Mo1 Cl2 2.3777(14) . ?
Mo2 O3 1.645(4) . ?
Mo2 O4 2.269(4) . ?
Mo2 Cl3' 2.297(19) . ?
Mo2 Cl4 2.3562(15) . ?
Mo2 Cl5 2.3708(15) 8_565 ?
Mo2 Cl5 2.3708(15) . ?
Mo2 Cl3 2.419(3) . ?
O2 H02 0.8200 . ?
O4 H04 0.8200 . ?
N1 C1 1.319(4) 8 ?
N1 C1 1.319(4) . ?
N1 H1 0.8800 . ?
C1 C2 1.363(5) . ?
C1 H1A 0.9500 . ?
C2 C3 1.378(5) . ?
C2 H2A 0.9500 . ?
C3 C2 1.378(5) 8 ?
C3 H3A 0.9500 . ?
N2 C4 1.315(8) . ?
N2 C4 1.315(8) 2 ?
N2 H2 0.8800 . ?
C4 C5 1.373(8) . ?
C4 H4 0.9500 . ?
C5 C6 1.374(7) . ?
C5 H5 0.9500 . ?
C6 C5 1.374(7) 2 ?
C6 H6 0.9500 . ?
N3 C7 1.297(9) 8 ?
N3 C7 1.297(9) . ?
N3 H3 0.8800 . ?
C7 C8 1.261(11) . ?
C7 H7 0.9500 . ?
C8 C9 1.321(11) . ?
C8 H8 0.9500 . ?
C9 C8 1.321(11) 8 ?
C9 H9 0.9500 . ?

loop_
_geom_hbond_atom_site_label_D
_geom_hbond_atom_site_label_H
_geom_hbond_atom_site_label_A
_geom_hbond_distance_DH
_geom_hbond_distance_HA
_geom_hbond_distance_DA
_geom_hbond_angle_DHA
_geom_hbond_site_symmetry_A
O2 H02 Cl6 0.82 2.35 3.163(4) 170 .
O4 H04 Cl6 0.82 2.34 3.132(3) 162 .
N1 H1 Cl6 0.88 2.63 3.324(4) 137 .
N1 H1 Cl6 0.88 2.63 3.324(4) 137 2
N2 H2 Cl6 0.88 2.67 3.378(6) 138 2
N2 H2 Cl6 0.88 2.67 3.378(6) 138 .
N3 H3 Cl5 0.88 2.86 3.541(7) 135 6_656
N3 H3 Cl5 0.88 2.86 3.541(7) 135 3_556

loop_
_geom_torsion_atom_site_label_1
_geom_torsion_atom_site_label_2
_geom_torsion_atom_site_label_3
_geom_torsion_atom_site_label_4
_geom_torsion
_geom_torsion_site_symmetry_1
_geom_torsion_site_symmetry_2
_geom_torsion_site_symmetry_3
_geom_torsion_site_symmetry_4
_geom_torsion_publ_flag
C1 N1 C1 C2 0.2(8) 8 . . . ?
N1 C1 C2 C3 -0.4(6) . . . . ?
C1 C2 C3 C2 0.5(7) . . . 8 ?
C4 N2 C4 C5 0.000(3) 2 . . . ?
N2 C4 C5 C6 0.000(3) . . . . ?
C4 C5 C6 C5 0.000(3) . . . 2 ?
C7 N3 C7 C8 3.5(16) 8 . . . ?
N3 C7 C8 C9 0.4(13) . . . . ?
C7 C8 C9 C8 -4.1(15) . . . 8 ?
